data_1515437
loop_
_publ_author_name
'Liu, Yu'
'Ma, Shengming'

_publ_section_title
;
 Unique reactivity of Grignard reagents towards
 cyclopropenyl-carboxylates---highly selective carbon--carbon bond
 cleavage
;
_journal_issue 4
_journal_name_full 'Chemical Science'
_journal_page_first 811
_journal_paper_doi 10.1039/c0sc00584c
_journal_volume 2
_journal_year 2011
_chemical_formula_sum 'C24 H21 I O4 S'
_chemical_formula_weight 531.86
_chemical_name_systematic
;
?
;
_space_group_IT_number 2
_symmetry_cell_setting triclinic
_symmetry_space_group_name_Hall '-P 1'
_symmetry_space_group_name_H-M 'P -1'
_atom_sites_solution_hydrogens geom
_atom_sites_solution_primary direct
_atom_sites_solution_secondary difmap
_audit_creation_method SHELXL-97
_cell_angle_alpha 82.1840(10)
_cell_angle_beta 80.0170(10)
_cell_angle_gamma 70.3230(10)
_cell_formula_units_Z 4
_cell_length_a 10.4567(3)
_cell_length_b 14.5947(4)
_cell_length_c 16.0710(4)
_cell_measurement_temperature 296(2)
_cell_volume 2266.47(11)
_computing_structure_refinement 'SHELXL-97 (Sheldrick, 1997)'
_computing_structure_solution 'SHELXS-97 (Sheldrick, 1990)'
_diffrn_ambient_temperature 296(2)
_diffrn_measured_fraction_theta_full 0.994
_diffrn_measured_fraction_theta_max 0.994
_diffrn_radiation_monochromator graphite
_diffrn_radiation_source 'fine-focus sealed tube'
_diffrn_radiation_type MoK\a
_diffrn_radiation_wavelength 0.71073
_diffrn_reflns_av_R_equivalents 0.0164
_diffrn_reflns_av_sigmaI/netI 0.0155
_diffrn_reflns_limit_h_max 12
_diffrn_reflns_limit_h_min -9
_diffrn_reflns_limit_k_max 17
_diffrn_reflns_limit_k_min -17
_diffrn_reflns_limit_l_max 19
_diffrn_reflns_limit_l_min -19
_diffrn_reflns_number 26417
_diffrn_reflns_theta_full 25.01
_diffrn_reflns_theta_max 25.01
_diffrn_reflns_theta_min 1.49
_exptl_absorpt_coefficient_mu 1.532
_exptl_absorpt_correction_T_max 0.5521
_exptl_absorpt_correction_T_min 0.4808
_exptl_absorpt_correction_type multi-scan
_exptl_crystal_colour 'light yellow'
_exptl_crystal_density_diffrn 1.559
_exptl_crystal_density_method 'not measured'
_exptl_crystal_description block
_exptl_crystal_F_000 1062
_exptl_crystal_size_max 0.56
_exptl_crystal_size_mid 0.49
_exptl_crystal_size_min 0.44
_refine_diff_density_max 0.821
_refine_diff_density_min -0.806
_refine_diff_density_rms 0.056
_refine_ls_extinction_method none
_refine_ls_goodness_of_fit_ref 1.029
_refine_ls_hydrogen_treatment mixed
_refine_ls_matrix_type full
_refine_ls_number_parameters 554
_refine_ls_number_reflns 7945
_refine_ls_number_restraints 2
_refine_ls_restrained_S_all 1.036
_refine_ls_R_factor_all 0.0298
_refine_ls_R_factor_gt 0.0262
_refine_ls_shift/su_max 0.001
_refine_ls_shift/su_mean 0.000
_refine_ls_structure_factor_coef Fsqd
_refine_ls_weighting_details 'calc w=1/[\s^2^(Fo^2^)+(0.0326P)^2^+2.1325P] where P=(Fo^2^+2Fc^2^)/3'
_refine_ls_weighting_scheme calc
_refine_ls_wR_factor_gt 0.0667
_refine_ls_wR_factor_ref 0.0703
_reflns_number_gt 7211
_reflns_number_total 7945
_reflns_threshold_expression >2sigma(I)
_cod_data_source_file c0sc00584c.txt
_cod_data_source_block z_5c
_cod_depositor_comments
;
The following automatic conversions were performed:

'_symmetry_cell_setting' value 'Triclinic' changed to 'triclinic'
according to
/usr/data/users/saulius/automatic-downloads/retrospective/RSC/lib/dictionaries/cif_core.dic
dictionary named 'cif_core.dic' version 2.4.2 from 2011-04-26.

Automatic conversion script
Id: cif_fix_values 2281 2013-09-26 08:29:07Z andrius 
;
_cod_original_sg_symbol_H-M P-1
_cod_database_code 1515437

loop_
_symmetry_equiv_pos_as_xyz
'x, y, z'
'-x, -y, -z'

loop_
_atom_site_label
_atom_site_type_symbol
_atom_site_fract_x
_atom_site_fract_y
_atom_site_fract_z
_atom_site_U_iso_or_equiv
_atom_site_adp_type
_atom_site_occupancy
_atom_site_symmetry_multiplicity
_atom_site_calc_flag
_atom_site_refinement_flags
_atom_site_disorder_assembly
_atom_site_disorder_group
I1 I 0.624927(19) 0.589379(14) 0.344953(12) 0.05073(7) Uani 1 1 d . . .
S1 S 0.22281(7) 0.59624(5) 0.38447(4) 0.04064(15) Uani 1 1 d . . .
O1 O 0.11217(19) 0.57403(16) 0.35928(13) 0.0548(5) Uani 1 1 d . . .
O2 O 0.2698(2) 0.67073(14) 0.33502(13) 0.0589(5) Uani 1 1 d . . .
O3 O 0.45425(19) 0.31988(13) 0.42268(13) 0.0525(5) Uani 1 1 d . . .
O4 O 0.2365(2) 0.39788(15) 0.46935(14) 0.0575(5) Uani 1 1 d . . .
C1 C 0.1769(3) 0.62648(18) 0.49074(16) 0.0385(5) Uani 1 1 d . . .
C2 C 0.0642(3) 0.6073(2) 0.53782(18) 0.0490(7) Uani 1 1 d . . .
H2A H 0.0172 0.5742 0.5160 0.059 Uiso 1 1 calc R . .
C3 C 0.0228(3) 0.6386(3) 0.6184(2) 0.0605(8) Uani 1 1 d . . .
H3A H -0.0537 0.6271 0.6511 0.073 Uiso 1 1 calc R . .
C4 C 0.0929(4) 0.6863(2) 0.6507(2) 0.0612(8) Uani 1 1 d . . .
H4A H 0.0630 0.7077 0.7048 0.073 Uiso 1 1 calc R . .
C5 C 0.2069(3) 0.7028(2) 0.6040(2) 0.0606(8) Uani 1 1 d . . .
H5A H 0.2556 0.7337 0.6271 0.073 Uiso 1 1 calc R . .
C6 C 0.2495(3) 0.6737(2) 0.52278(19) 0.0498(7) Uani 1 1 d . . .
H6A H 0.3258 0.6857 0.4903 0.060 Uiso 1 1 calc R . .
C7 C 0.4288(2) 0.40596(18) 0.24582(15) 0.0356(5) Uani 1 1 d . . .
C8 C 0.5359(3) 0.32905(19) 0.21147(17) 0.0448(6) Uani 1 1 d . . .
H8A H 0.6256 0.3220 0.2177 0.054 Uiso 1 1 calc R . .
C9 C 0.5106(3) 0.2628(2) 0.16803(19) 0.0524(7) Uani 1 1 d . . .
H9A H 0.5835 0.2119 0.1450 0.063 Uiso 1 1 calc R . .
C10 C 0.3796(3) 0.2711(2) 0.15848(19) 0.0547(7) Uani 1 1 d . . .
H10A H 0.3634 0.2258 0.1297 0.066 Uiso 1 1 calc R . .
C11 C 0.2719(3) 0.3471(2) 0.19185(19) 0.0532(7) Uani 1 1 d . . .
H11A H 0.1827 0.3533 0.1853 0.064 Uiso 1 1 calc R . .
C12 C 0.2956(3) 0.4146(2) 0.23526(17) 0.0447(6) Uani 1 1 d . . .
H12A H 0.2222 0.4658 0.2574 0.054 Uiso 1 1 calc R . .
C13 C 0.6275(3) 0.51337(19) 0.17964(16) 0.0411(6) Uani 1 1 d . . .
C14 C 0.7693(3) 0.4775(2) 0.16199(19) 0.0521(7) Uani 1 1 d . . .
H14A H 0.8211 0.4546 0.2065 0.063 Uiso 1 1 calc R . .
C15 C 0.8350(4) 0.4750(2) 0.0798(2) 0.0641(9) Uani 1 1 d . . .
H15A H 0.9300 0.4492 0.0693 0.077 Uiso 1 1 calc R . .
C16 C 0.7606(4) 0.5103(3) 0.0141(2) 0.0744(10) Uani 1 1 d . . .
H16A H 0.8049 0.5091 -0.0413 0.089 Uiso 1 1 calc R . .
C17 C 0.6212(5) 0.5475(3) 0.0294(2) 0.0763(11) Uani 1 1 d . . .
H17A H 0.5709 0.5721 -0.0157 0.092 Uiso 1 1 calc R . .
C18 C 0.5534(4) 0.5489(2) 0.11238(19) 0.0584(8) Uani 1 1 d . . .
H18A H 0.4582 0.5738 0.1223 0.070 Uiso 1 1 calc R . .
C19 C 0.3438(3) 0.39805(18) 0.43007(15) 0.0364(5) Uani 1 1 d . . .
C20 C 0.3772(2) 0.48760(17) 0.38471(15) 0.0338(5) Uani 1 1 d . . .
H20A H 0.4367 0.5015 0.4188 0.041 Uiso 1 1 calc R . .
C21 C 0.4572(2) 0.47327(17) 0.29704(15) 0.0341(5) Uani 1 1 d . . .
C22 C 0.5553(3) 0.51429(18) 0.26746(16) 0.0371(5) Uani 1 1 d . . .
C23 C 0.4324(5) 0.2270(3) 0.4566(3) 0.0904(14) Uani 1 1 d . . .
H23A H 0.4214 0.2225 0.5181 0.109 Uiso 1 1 calc R . .
H23B H 0.3488 0.2248 0.4398 0.109 Uiso 1 1 calc R . .
C24 C 0.5438(6) 0.1467(3) 0.4268(4) 0.1100(17) Uani 1 1 d . . .
H24A H 0.5272 0.0870 0.4501 0.165 Uiso 1 1 calc R . .
H24B H 0.6264 0.1485 0.4439 0.165 Uiso 1 1 calc R . .
H24C H 0.5534 0.1503 0.3660 0.165 Uiso 1 1 calc R . .
I2 I -0.196893(19) -0.015591(15) 0.155278(13) 0.05444(7) Uani 1 1 d . . .
S2 S -0.00965(6) 0.19506(4) 0.10910(4) 0.03853(14) Uani 1 1 d . . .
O5 O -0.1467(2) 0.20699(15) 0.14937(14) 0.0586(5) Uani 1 1 d . . .
O6 O 0.0686(2) 0.24178(14) 0.14201(12) 0.0522(5) Uani 1 1 d . . .
O7 O 0.27456(19) -0.06332(14) 0.07511(13) 0.0514(5) Uani 1 1 d . A .
O8 O 0.2848(2) 0.08804(16) 0.04138(15) 0.0609(6) Uani 1 1 d . . .
C25 C -0.0139(3) 0.23462(18) 0.00046(17) 0.0430(6) Uani 1 1 d . . .
C26 C 0.0804(4) 0.2776(2) -0.04173(19) 0.0562(7) Uani 1 1 d . . .
H26A H 0.1506 0.2812 -0.0151 0.067 Uiso 1 1 calc R . .
C27 C 0.0681(5) 0.3154(3) -0.1249(2) 0.0805(12) Uani 1 1 d . . .
H27A H 0.1298 0.3456 -0.1546 0.097 Uiso 1 1 calc R . .
C28 C -0.0351(6) 0.3084(3) -0.1637(2) 0.0925(16) Uani 1 1 d . . .
H28A H -0.0433 0.3345 -0.2194 0.111 Uiso 1 1 calc R . .
C29 C -0.1257(5) 0.2636(3) -0.1213(3) 0.0865(13) Uani 1 1 d . . .
H29A H -0.1938 0.2580 -0.1487 0.104 Uiso 1 1 calc R . .
C30 C -0.1171(3) 0.2267(2) -0.0383(2) 0.0618(8) Uani 1 1 d . . .
H30A H -0.1795 0.1970 -0.0089 0.074 Uiso 1 1 calc R . .
C31 C 0.1719(3) -0.00493(19) 0.25303(16) 0.0401(6) Uani 1 1 d . . .
C32 C 0.2293(3) -0.0984(2) 0.29031(18) 0.0490(6) Uani 1 1 d . . .
H32A H 0.1895 -0.1462 0.2889 0.059 Uiso 1 1 calc R . .
C33 C 0.3450(3) -0.1209(2) 0.3295(2) 0.0630(8) Uani 1 1 d . . .
H33A H 0.3817 -0.1836 0.3547 0.076 Uiso 1 1 calc R . .
C34 C 0.4063(4) -0.0520(3) 0.3317(2) 0.0728(10) Uani 1 1 d . . .
H34A H 0.4853 -0.0680 0.3571 0.087 Uiso 1 1 calc R . .
C35 C 0.3501(4) 0.0410(3) 0.2960(2) 0.0698(10) Uani 1 1 d . . .
H35A H 0.3904 0.0884 0.2982 0.084 Uiso 1 1 calc R . .
C36 C 0.2339(3) 0.0649(2) 0.25668(19) 0.0536(7) Uani 1 1 d . . .
H36A H 0.1970 0.1281 0.2326 0.064 Uiso 1 1 calc R . .
C37 C -0.0859(3) -0.0514(2) 0.32158(17) 0.0450(6) Uani 1 1 d . . .
C38 C -0.1020(3) -0.1434(2) 0.3414(2) 0.0604(8) Uani 1 1 d . . .
H38A H -0.0954 -0.1815 0.2980 0.073 Uiso 1 1 calc R . .
C39 C -0.1273(4) -0.1782(3) 0.4242(3) 0.0760(11) Uani 1 1 d . . .
H39A H -0.1352 -0.2404 0.4366 0.091 Uiso 1 1 calc R . .
C40 C -0.1409(4) -0.1215(4) 0.4886(3) 0.0824(12) Uani 1 1 d . . .
H40A H -0.1584 -0.1452 0.5446 0.099 Uiso 1 1 calc R . .
C41 C -0.1288(4) -0.0302(3) 0.4705(2) 0.0776(11) Uani 1 1 d . . .
H41A H -0.1396 0.0085 0.5144 0.093 Uiso 1 1 calc R . .
C42 C -0.1002(3) 0.0053(3) 0.3866(2) 0.0597(8) Uani 1 1 d . . .
H42A H -0.0908 0.0670 0.3746 0.072 Uiso 1 1 calc R . .
C43 C 0.2242(3) 0.03318(19) 0.07219(16) 0.0393(6) Uani 1 1 d . . .
C44 C 0.0748(2) 0.06223(17) 0.11323(15) 0.0349(5) Uani 1 1 d . . .
H44A H 0.0267 0.0370 0.0793 0.042 Uiso 1 1 calc R . .
C45 C 0.0559(2) 0.01515(17) 0.20255(15) 0.0353(5) Uani 1 1 d . . .
C46 C -0.0524(3) -0.01468(18) 0.23269(16) 0.0393(5) Uani 1 1 d . . .
C47 C 0.4195(4) -0.1038(3) 0.0441(3) 0.0792(12) Uani 1 1 d D . .
C48 C 0.5005(7) -0.1496(9) 0.1149(4) 0.102(3) Uani 0.50 1 d PD A 1
H48A H 0.5167 -0.0999 0.1411 0.153 Uiso 0.50 1 calc PR A 1
H48B H 0.5867 -0.1949 0.0934 0.153 Uiso 0.50 1 calc PR A 1
H48C H 0.4506 -0.1836 0.1561 0.153 Uiso 0.50 1 calc PR A 1
C48' C 0.4746(8) -0.2066(4) 0.0781(6) 0.079(2) Uani 0.50 1 d PD A 2
H48D H 0.4510 -0.2479 0.0460 0.118 Uiso 0.50 1 calc PR A 2
H48E H 0.4360 -0.2135 0.1365 0.118 Uiso 0.50 1 calc PR A 2
H48F H 0.5725 -0.2250 0.0741 0.118 Uiso 0.50 1 calc PR A 2
H47A H 0.453(5) -0.081(4) 0.003(3) 0.13(2) Uiso 1 1 d . . .

loop_
_atom_site_aniso_label
_atom_site_aniso_U_11
_atom_site_aniso_U_22
_atom_site_aniso_U_33
_atom_site_aniso_U_23
_atom_site_aniso_U_13
_atom_site_aniso_U_12
I1 0.05140(12) 0.05916(12) 0.05277(12) -0.01629(9) -0.00362(8) -0.02947(9)
S1 0.0389(3) 0.0410(3) 0.0358(3) -0.0062(3) -0.0038(3) -0.0043(3)
O1 0.0417(10) 0.0684(13) 0.0495(11) -0.0199(10) -0.0148(9) -0.0018(9)
O2 0.0646(13) 0.0435(11) 0.0523(12) 0.0033(9) 0.0047(10) -0.0050(9)
O3 0.0439(11) 0.0396(10) 0.0629(12) 0.0062(9) 0.0028(9) -0.0083(8)
O4 0.0431(11) 0.0594(12) 0.0676(13) -0.0030(10) 0.0082(10) -0.0222(9)
C1 0.0372(13) 0.0381(13) 0.0375(13) -0.0088(10) -0.0036(10) -0.0071(10)
C2 0.0404(14) 0.0575(17) 0.0519(16) -0.0139(13) 0.0005(12) -0.0190(13)
C3 0.0518(17) 0.075(2) 0.0496(17) -0.0122(15) 0.0099(14) -0.0191(16)
C4 0.068(2) 0.0627(19) 0.0432(16) -0.0200(14) -0.0032(15) -0.0052(16)
C5 0.064(2) 0.0612(19) 0.064(2) -0.0247(15) -0.0102(16) -0.0213(16)
C6 0.0453(15) 0.0516(16) 0.0569(17) -0.0141(13) -0.0018(13) -0.0199(13)
C7 0.0379(13) 0.0392(13) 0.0318(12) -0.0050(10) -0.0017(10) -0.0158(10)
C8 0.0414(14) 0.0454(14) 0.0477(15) -0.0102(12) -0.0033(12) -0.0133(12)
C9 0.0577(18) 0.0461(15) 0.0533(17) -0.0172(13) -0.0006(14) -0.0148(13)
C10 0.074(2) 0.0558(17) 0.0476(16) -0.0160(13) -0.0010(14) -0.0367(16)
C11 0.0529(17) 0.0700(19) 0.0501(16) -0.0152(14) -0.0041(13) -0.0347(15)
C12 0.0403(14) 0.0552(16) 0.0428(15) -0.0149(12) -0.0009(11) -0.0189(12)
C13 0.0489(15) 0.0406(13) 0.0377(13) -0.0024(10) -0.0026(11) -0.0213(12)
C14 0.0486(16) 0.0550(16) 0.0508(17) -0.0017(13) 0.0032(13) -0.0199(13)
C15 0.064(2) 0.066(2) 0.058(2) -0.0095(16) 0.0195(16) -0.0270(16)
C16 0.096(3) 0.088(3) 0.0459(19) -0.0081(17) 0.0155(19) -0.049(2)
C17 0.100(3) 0.098(3) 0.0436(18) 0.0104(18) -0.0173(19) -0.051(2)
C18 0.0602(19) 0.071(2) 0.0490(17) 0.0038(15) -0.0088(14) -0.0306(16)
C19 0.0364(13) 0.0424(13) 0.0329(12) -0.0054(10) -0.0043(10) -0.0151(11)
C20 0.0312(12) 0.0360(12) 0.0353(12) -0.0069(10) -0.0046(10) -0.0110(10)
C21 0.0319(12) 0.0361(12) 0.0339(12) -0.0058(10) -0.0031(10) -0.0099(10)
C22 0.0388(13) 0.0367(12) 0.0382(13) -0.0064(10) -0.0058(10) -0.0138(10)
C23 0.093(3) 0.0479(19) 0.109(3) 0.019(2) 0.016(2) -0.0186(19)
C24 0.141(4) 0.053(2) 0.130(4) -0.009(2) 0.002(3) -0.032(3)
I2 0.04627(11) 0.06102(13) 0.06488(13) -0.00320(9) -0.01416(9) -0.02629(9)
S2 0.0403(3) 0.0360(3) 0.0381(3) -0.0053(2) -0.0031(3) -0.0111(3)
O5 0.0440(11) 0.0483(11) 0.0701(14) -0.0044(10) 0.0111(10) -0.0069(9)
O6 0.0691(13) 0.0445(10) 0.0503(11) -0.0093(8) -0.0188(10) -0.0204(9)
O7 0.0396(10) 0.0450(10) 0.0626(12) -0.0103(9) 0.0068(9) -0.0090(8)
O8 0.0428(11) 0.0570(12) 0.0780(15) 0.0009(11) 0.0086(10) -0.0204(10)
C25 0.0504(15) 0.0360(13) 0.0418(14) -0.0046(11) -0.0101(12) -0.0106(11)
C26 0.074(2) 0.0486(16) 0.0488(17) -0.0030(13) -0.0032(15) -0.0259(15)
C27 0.127(4) 0.0528(19) 0.051(2) 0.0043(15) 0.006(2) -0.028(2)
C28 0.151(4) 0.057(2) 0.046(2) -0.0035(16) -0.032(3) 0.007(2)
C29 0.105(3) 0.078(3) 0.071(3) -0.014(2) -0.050(2) 0.000(2)
C30 0.0619(19) 0.0609(19) 0.067(2) -0.0107(15) -0.0257(16) -0.0150(15)
C31 0.0386(13) 0.0454(14) 0.0367(13) -0.0034(11) -0.0031(10) -0.0150(11)
C32 0.0479(16) 0.0480(15) 0.0509(16) 0.0000(12) -0.0092(13) -0.0157(13)
C33 0.0589(19) 0.0590(19) 0.068(2) 0.0097(16) -0.0233(16) -0.0138(15)
C34 0.064(2) 0.087(3) 0.076(2) 0.0119(19) -0.0362(18) -0.0287(19)
C35 0.077(2) 0.076(2) 0.077(2) 0.0096(18) -0.0366(19) -0.0452(19)
C36 0.0615(18) 0.0530(16) 0.0560(17) 0.0073(13) -0.0241(14) -0.0278(14)
C37 0.0355(13) 0.0511(15) 0.0461(15) -0.0031(12) 0.0021(11) -0.0152(12)
C38 0.0589(19) 0.0571(18) 0.0615(19) 0.0000(15) 0.0096(15) -0.0243(15)
C39 0.070(2) 0.077(2) 0.074(2) 0.020(2) 0.0034(19) -0.0313(19)
C40 0.069(2) 0.118(3) 0.056(2) 0.020(2) 0.0011(18) -0.041(2)
C41 0.068(2) 0.120(3) 0.0498(19) -0.020(2) 0.0032(17) -0.037(2)
C42 0.0561(18) 0.071(2) 0.0546(18) -0.0114(15) 0.0038(14) -0.0270(16)
C43 0.0364(13) 0.0456(14) 0.0367(13) -0.0046(11) -0.0030(10) -0.0148(11)
C44 0.0325(12) 0.0358(12) 0.0379(13) -0.0072(10) -0.0024(10) -0.0125(10)
C45 0.0363(13) 0.0331(12) 0.0363(13) -0.0065(10) -0.0019(10) -0.0110(10)
C46 0.0357(13) 0.0385(13) 0.0442(14) -0.0066(11) -0.0036(11) -0.0122(10)
C47 0.0405(18) 0.078(2) 0.088(3) 0.003(2) 0.0182(18) 0.0042(16)
C48 0.044(4) 0.156(10) 0.079(6) -0.013(6) 0.009(4) -0.006(5)
C48' 0.051(4) 0.062(4) 0.103(6) -0.011(4) 0.010(4) 0.000(3)

loop_
_atom_type_symbol
_atom_type_description
_atom_type_scat_dispersion_real
_atom_type_scat_dispersion_imag
_atom_type_scat_source
C C 0.0033 0.0016 'International Tables Vol C Tables 4.2.6.8 and 6.1.1.4'
H H 0.0000 0.0000 'International Tables Vol C Tables 4.2.6.8 and 6.1.1.4'
I I -0.4742 1.8119 'International Tables Vol C Tables 4.2.6.8 and 6.1.1.4'
O O 0.0106 0.0060 'International Tables Vol C Tables 4.2.6.8 and 6.1.1.4'
S S 0.1246 0.1234 'International Tables Vol C Tables 4.2.6.8 and 6.1.1.4'

loop_
_geom_angle_atom_site_label_1
_geom_angle_atom_site_label_2
_geom_angle_atom_site_label_3
_geom_angle
O2 S1 O1 118.42(14)
O2 S1 C1 108.47(13)
O1 S1 C1 108.55(12)
O2 S1 C20 104.39(12)
O1 S1 C20 110.86(12)
C1 S1 C20 105.37(11)
C19 O3 C23 115.3(2)
C2 C1 C6 121.7(3)
C2 C1 S1 118.9(2)
C6 C1 S1 119.3(2)
C1 C2 C3 118.2(3)
C1 C2 H2A 120.9
C3 C2 H2A 120.9
C4 C3 C2 120.8(3)
C4 C3 H3A 119.6
C2 C3 H3A 119.6
C3 C4 C5 120.5(3)
C3 C4 H4A 119.7
C5 C4 H4A 119.7
C4 C5 C6 120.0(3)
C4 C5 H5A 120.0
C6 C5 H5A 120.0
C1 C6 C5 118.8(3)
C1 C6 H6A 120.6
C5 C6 H6A 120.6
C8 C7 C12 118.3(2)
C8 C7 C21 119.9(2)
C12 C7 C21 121.7(2)
C9 C8 C7 120.6(3)
C9 C8 H8A 119.7
C7 C8 H8A 119.7
C10 C9 C8 120.8(3)
C10 C9 H9A 119.6
C8 C9 H9A 119.6
C9 C10 C11 119.4(3)
C9 C10 H10A 120.3
C11 C10 H10A 120.3
C10 C11 C12 120.5(3)
C10 C11 H11A 119.8
C12 C11 H11A 119.8
C11 C12 C7 120.3(3)
C11 C12 H12A 119.8
C7 C12 H12A 119.8
C18 C13 C14 118.1(3)
C18 C13 C22 120.0(3)
C14 C13 C22 122.0(2)
C15 C14 C13 121.4(3)
C15 C14 H14A 119.3
C13 C14 H14A 119.3
C16 C15 C14 119.9(3)
C16 C15 H15A 120.0
C14 C15 H15A 120.0
C15 C16 C17 120.1(3)
C15 C16 H16A 119.9
C17 C16 H16A 119.9
C16 C17 C18 120.5(3)
C16 C17 H17A 119.8
C18 C17 H17A 119.8
C13 C18 C17 120.1(3)
C13 C18 H18A 120.0
C17 C18 H18A 120.0
O4 C19 O3 124.3(2)
O4 C19 C20 125.7(2)
O3 C19 C20 109.9(2)
C21 C20 C19 114.9(2)
C21 C20 S1 111.63(16)
C19 C20 S1 111.55(16)
C21 C20 H20A 106.0
C19 C20 H20A 106.0
S1 C20 H20A 106.0
C22 C21 C7 120.8(2)
C22 C21 C20 122.1(2)
C7 C21 C20 117.0(2)
C21 C22 C13 125.6(2)
C21 C22 I1 122.41(18)
C13 C22 I1 111.98(17)
C24 C23 O3 111.1(3)
C24 C23 H23A 109.4
O3 C23 H23A 109.4
C24 C23 H23B 109.4
O3 C23 H23B 109.4
H23A C23 H23B 108.0
C23 C24 H24A 109.5
C23 C24 H24B 109.5
H24A C24 H24B 109.5
C23 C24 H24C 109.5
H24A C24 H24C 109.5
H24B C24 H24C 109.5
O6 S2 O5 118.05(13)
O6 S2 C25 108.24(12)
O5 S2 C25 108.68(13)
O6 S2 C44 110.96(12)
O5 S2 C44 104.54(11)
C25 S2 C44 105.67(12)
C43 O7 C47 116.0(2)
C26 C25 C30 121.9(3)
C26 C25 S2 119.3(2)
C30 C25 S2 118.7(2)
C25 C26 C27 118.3(3)
C25 C26 H26A 120.9
C27 C26 H26A 120.9
C28 C27 C26 120.1(4)
C28 C27 H27A 119.9
C26 C27 H27A 119.9
C29 C28 C27 120.7(3)
C29 C28 H28A 119.7
C27 C28 H28A 119.7
C28 C29 C30 120.4(4)
C28 C29 H29A 119.8
C30 C29 H29A 119.8
C29 C30 C25 118.6(4)
C29 C30 H30A 120.7
C25 C30 H30A 120.7
C32 C31 C36 118.1(3)
C32 C31 C45 119.8(2)
C36 C31 C45 121.8(2)
C33 C32 C31 120.7(3)
C33 C32 H32A 119.7
C31 C32 H32A 119.7
C34 C33 C32 120.7(3)
C34 C33 H33A 119.6
C32 C33 H33A 119.6
C33 C34 C35 119.4(3)
C33 C34 H34A 120.3
C35 C34 H34A 120.3
C34 C35 C36 120.6(3)
C34 C35 H35A 119.7
C36 C35 H35A 119.7
C35 C36 C31 120.5(3)
C35 C36 H36A 119.7
C31 C36 H36A 119.7
C42 C37 C38 118.8(3)
C42 C37 C46 119.8(3)
C38 C37 C46 121.4(3)
C39 C38 C37 120.8(3)
C39 C38 H38A 119.6
C37 C38 H38A 119.6
C40 C39 C38 120.0(4)
C40 C39 H39A 120.0
C38 C39 H39A 120.0
C41 C40 C39 120.1(3)
C41 C40 H40A 119.9
C39 C40 H40A 119.9
C40 C41 C42 120.3(4)
C40 C41 H41A 119.8
C42 C41 H41A 119.8
C37 C42 C41 119.9(3)
C37 C42 H42A 120.1
C41 C42 H42A 120.1
O8 C43 O7 125.6(2)
O8 C43 C44 125.7(2)
O7 C43 C44 108.7(2)
C45 C44 C43 113.1(2)
C45 C44 S2 111.27(16)
C43 C44 S2 113.09(17)
C45 C44 H44A 106.3
C43 C44 H44A 106.3
S2 C44 H44A 106.3
C46 C45 C31 121.3(2)
C46 C45 C44 122.2(2)
C31 C45 C44 116.3(2)
C45 C46 C37 125.4(2)
C45 C46 I2 122.63(19)
C37 C46 I2 112.00(17)
O7 C47 C48' 110.7(4)
O7 C47 C48 111.2(4)
C48' C47 C48 48.0(5)
O7 C47 H47A 122(4)
C48' C47 H47A 124(4)
C48 C47 H47A 120(4)
C47 C48 H48A 109.5
C47 C48 H48B 109.5
H48A C48 H48B 109.5
C47 C48 H48C 109.5
H48A C48 H48C 109.5
H48B C48 H48C 109.5
C47 C48' H48D 109.5
C47 C48' H48E 109.5
H48D C48' H48E 109.5
C47 C48' H48F 109.5
H48D C48' H48F 109.5
H48E C48' H48F 109.5

loop_
_geom_bond_atom_site_label_1
_geom_bond_atom_site_label_2
_geom_bond_distance
I1 C22 2.122(2)
S1 O2 1.430(2)
S1 O1 1.435(2)
S1 C1 1.766(3)
S1 C20 1.843(2)
O3 C19 1.324(3)
O3 C23 1.468(4)
O4 C19 1.188(3)
C1 C2 1.376(4)
C1 C6 1.379(4)
C2 C3 1.381(4)
C2 H2A 0.9300
C3 C4 1.365(5)
C3 H3A 0.9300
C4 C5 1.370(5)
C4 H4A 0.9300
C5 C6 1.381(4)
C5 H5A 0.9300
C6 H6A 0.9300
C7 C8 1.388(4)
C7 C12 1.393(4)
C7 C21 1.494(3)
C8 C9 1.383(4)
C8 H8A 0.9300
C9 C10 1.367(4)
C9 H9A 0.9300
C10 C11 1.377(4)
C10 H10A 0.9300
C11 C12 1.389(4)
C11 H11A 0.9300
C12 H12A 0.9300
C13 C18 1.380(4)
C13 C14 1.388(4)
C13 C22 1.480(4)
C14 C15 1.378(4)
C14 H14A 0.9300
C15 C16 1.362(5)
C15 H15A 0.9300
C16 C17 1.364(6)
C16 H16A 0.9300
C17 C18 1.396(5)
C17 H17A 0.9300
C18 H18A 0.9300
C19 C20 1.524(3)
C20 C21 1.511(3)
C20 H20A 0.9800
C21 C22 1.343(3)
C23 C24 1.414(6)
C23 H23A 0.9700
C23 H23B 0.9700
C24 H24A 0.9600
C24 H24B 0.9600
C24 H24C 0.9600
I2 C46 2.121(3)
S2 O6 1.428(2)
S2 O5 1.430(2)
S2 C25 1.766(3)
S2 C44 1.837(2)
O7 C43 1.324(3)
O7 C47 1.452(4)
O8 C43 1.189(3)
C25 C26 1.377(4)
C25 C30 1.379(4)
C26 C27 1.386(5)
C26 H26A 0.9300
C27 C28 1.374(7)
C27 H27A 0.9300
C28 C29 1.364(7)
C28 H28A 0.9300
C29 C30 1.375(5)
C29 H29A 0.9300
C30 H30A 0.9300
C31 C32 1.389(4)
C31 C36 1.392(4)
C31 C45 1.500(4)
C32 C33 1.381(4)
C32 H32A 0.9300
C33 C34 1.370(5)
C33 H33A 0.9300
C34 C35 1.373(5)
C34 H34A 0.9300
C35 C36 1.385(4)
C35 H35A 0.9300
C36 H36A 0.9300
C37 C42 1.377(4)
C37 C38 1.396(4)
C37 C46 1.482(4)
C38 C39 1.371(5)
C38 H38A 0.9300
C39 C40 1.371(6)
C39 H39A 0.9300
C40 C41 1.368(6)
C40 H40A 0.9300
C41 C42 1.397(5)
C41 H41A 0.9300
C42 H42A 0.9300
C43 C44 1.526(3)
C44 C45 1.515(3)
C44 H44A 0.9800
C45 C46 1.339(3)
C47 C48' 1.478(4)
C47 C48 1.486(5)
C47 H47A 0.79(5)
C48 H48A 0.9600
C48 H48B 0.9600
C48 H48C 0.9600
C48' H48D 0.9600
C48' H48E 0.9600
C48' H48F 0.9600

loop_
_geom_torsion_atom_site_label_1
_geom_torsion_atom_site_label_2
_geom_torsion_atom_site_label_3
_geom_torsion_atom_site_label_4
_geom_torsion
O2 S1 C1 C2 142.2(2)
O1 S1 C1 C2 12.3(3)
C20 S1 C1 C2 -106.5(2)
O2 S1 C1 C6 -34.0(3)
O1 S1 C1 C6 -163.9(2)
C20 S1 C1 C6 77.3(2)
C6 C1 C2 C3 1.4(4)
S1 C1 C2 C3 -174.7(2)
C1 C2 C3 C4 -0.7(5)
C2 C3 C4 C5 -0.9(5)
C3 C4 C5 C6 1.8(5)
C2 C1 C6 C5 -0.4(4)
S1 C1 C6 C5 175.7(2)
C4 C5 C6 C1 -1.2(5)
C12 C7 C8 C9 -0.1(4)
C21 C7 C8 C9 176.3(2)
C7 C8 C9 C10 -0.5(4)
C8 C9 C10 C11 0.7(5)
C9 C10 C11 C12 -0.3(5)
C10 C11 C12 C7 -0.2(4)
C8 C7 C12 C11 0.4(4)
C21 C7 C12 C11 -175.9(2)
C18 C13 C14 C15 -1.5(4)
C22 C13 C14 C15 178.5(3)
C13 C14 C15 C16 1.5(5)
C14 C15 C16 C17 -0.5(6)
C15 C16 C17 C18 -0.6(6)
C14 C13 C18 C17 0.4(5)
C22 C13 C18 C17 -179.6(3)
C16 C17 C18 C13 0.6(6)
C23 O3 C19 O4 8.4(4)
C23 O3 C19 C20 -174.3(3)
O4 C19 C20 C21 -136.5(3)
O3 C19 C20 C21 46.3(3)
O4 C19 C20 S1 -8.2(3)
O3 C19 C20 S1 174.60(17)
O2 S1 C20 C21 -46.0(2)
O1 S1 C20 C21 82.60(19)
C1 S1 C20 C21 -160.15(17)
O2 S1 C20 C19 -176.02(18)
O1 S1 C20 C19 -47.4(2)
C1 S1 C20 C19 69.80(19)
C8 C7 C21 C22 50.1(3)
C12 C7 C21 C22 -133.6(3)
C8 C7 C21 C20 -126.2(2)
C12 C7 C21 C20 50.0(3)
C19 C20 C21 C22 -142.6(2)
S1 C20 C21 C22 89.1(3)
C19 C20 C21 C7 33.7(3)
S1 C20 C21 C7 -94.6(2)
C7 C21 C22 C13 11.1(4)
C20 C21 C22 C13 -172.7(2)
C7 C21 C22 I1 -168.77(17)
C20 C21 C22 I1 7.4(3)
C18 C13 C22 C21 55.7(4)
C14 C13 C22 C21 -124.3(3)
C18 C13 C22 I1 -124.4(2)
C14 C13 C22 I1 55.6(3)
C19 O3 C23 C24 164.5(4)
O6 S2 C25 C26 17.5(3)
O5 S2 C25 C26 146.8(2)
C44 S2 C25 C26 -101.4(2)
O6 S2 C25 C30 -158.7(2)
O5 S2 C25 C30 -29.4(3)
C44 S2 C25 C30 82.4(2)
C30 C25 C26 C27 1.4(5)
S2 C25 C26 C27 -174.7(2)
C25 C26 C27 C28 -0.9(5)
C26 C27 C28 C29 -0.6(6)
C27 C28 C29 C30 1.5(6)
C28 C29 C30 C25 -1.0(6)
C26 C25 C30 C29 -0.5(5)
S2 C25 C30 C29 175.6(3)
C36 C31 C32 C33 -0.3(4)
C45 C31 C32 C33 173.2(3)
C31 C32 C33 C34 -0.7(5)
C32 C33 C34 C35 1.4(6)
C33 C34 C35 C36 -1.1(6)
C34 C35 C36 C31 0.2(6)
C32 C31 C36 C35 0.5(5)
C45 C31 C36 C35 -172.9(3)
C42 C37 C38 C39 -2.0(5)
C46 C37 C38 C39 177.2(3)
C37 C38 C39 C40 1.8(6)
C38 C39 C40 C41 -0.3(6)
C39 C40 C41 C42 -1.1(6)
C38 C37 C42 C41 0.7(5)
C46 C37 C42 C41 -178.6(3)
C40 C41 C42 C37 0.9(5)
C47 O7 C43 O8 5.5(4)
C47 O7 C43 C44 -175.7(3)
O8 C43 C44 C45 -126.3(3)
O7 C43 C44 C45 54.9(3)
O8 C43 C44 S2 1.3(4)
O7 C43 C44 S2 -177.48(17)
O6 S2 C44 C45 76.35(19)
O5 S2 C44 C45 -51.9(2)
C25 S2 C44 C45 -166.54(18)
O6 S2 C44 C43 -52.2(2)
O5 S2 C44 C43 179.47(19)
C25 S2 C44 C43 64.9(2)
C32 C31 C45 C46 48.0(4)
C36 C31 C45 C46 -138.7(3)
C32 C31 C45 C44 -126.5(3)
C36 C31 C45 C44 46.8(3)
C43 C44 C45 C46 -143.2(2)
S2 C44 C45 C46 88.2(3)
C43 C44 C45 C31 31.3(3)
S2 C44 C45 C31 -97.3(2)
C31 C45 C46 C37 12.7(4)
C44 C45 C46 C37 -173.1(2)
C31 C45 C46 I2 -166.56(18)
C44 C45 C46 I2 7.6(3)
C42 C37 C46 C45 55.7(4)
C38 C37 C46 C45 -123.5(3)
C42 C37 C46 I2 -124.9(2)
C38 C37 C46 I2 55.9(3)
C43 O7 C47 C48' 159.2(5)
C43 O7 C47 C48 107.5(6)
